data_1561406
loop_
_publ_author_name
'Wang, Jin-Hua'
'Zhang, E.'
'Tang, Gui-Mei'
'Wang, Yong-Tao'
'Cui, Yue-Zhi'
'Ng, Seik Weng'

_publ_section_title
;
 Novel bipyridinyl oxadiazole-based metal coordination complexes: High
 efficient and green synthesis of 3,4-dihydropyrimidin-2(1H)-ones through
 the Biginelli reactions
;
_journal_name_full 'Journal of Solid State Chemistry'
_journal_page_first 86
_journal_page_last 98
_journal_paper_doi 10.1016/j.jssc.2016.05.009
_journal_volume 241
_journal_year 2016
_chemical_formula_sum 'C38 H42 Co N8 O14 S2'
_chemical_formula_weight 957.85
_space_group_IT_number 14
_space_group_name_Hall '-P 2yn'
_space_group_name_H-M_alt 'P 1 21/n 1'
_symmetry_cell_setting monoclinic
_symmetry_space_group_name_H-M 'P 1 21/n 1'
_atom_sites_solution_hydrogens geom
_atom_sites_solution_primary direct
_atom_sites_solution_secondary difmap
_audit_creation_method SHELXL-97
_cell_angle_alpha 90.00
_cell_angle_beta 96.92(2)
_cell_angle_gamma 90.00
_cell_formula_units_Z 2
_cell_length_a 11.069(1)
_cell_length_b 7.813(1)
_cell_length_c 26.770(3)
_cell_measurement_reflns_used 1655
_cell_measurement_temperature 293(2)
_cell_measurement_theta_max 21.13
_cell_measurement_theta_min 2.72
_cell_volume 2298.3(5)
_computing_cell_refinement 'Bruker SMART'
_computing_data_collection 'Bruker SMART'
_computing_data_reduction 'Bruker SAINT'
_computing_molecular_graphics 'Bruker SHELXTL'
_computing_publication_material 'Bruker SHELXTL'
_computing_structure_refinement 'SHELXL-97 (Sheldrick, 1997)'
_computing_structure_solution 'SHELXS-97 (Sheldrick, 1990)'
_diffrn_ambient_temperature 293(2)
_diffrn_measured_fraction_theta_full 0.960
_diffrn_measured_fraction_theta_max 0.960
_diffrn_measurement_device_type 'CCD area detector'
_diffrn_measurement_method 'phi and omega scans'
_diffrn_radiation_monochromator graphite
_diffrn_radiation_source 'fine-focus sealed tube'
_diffrn_radiation_type MoK\a
_diffrn_radiation_wavelength 0.71073
_diffrn_reflns_av_R_equivalents 0.0721
_diffrn_reflns_av_sigmaI/netI 0.1601
_diffrn_reflns_limit_h_max 14
_diffrn_reflns_limit_h_min -14
_diffrn_reflns_limit_k_max 9
_diffrn_reflns_limit_k_min -9
_diffrn_reflns_limit_l_max 17
_diffrn_reflns_limit_l_min -34
_diffrn_reflns_number 12116
_diffrn_reflns_theta_full 27.15
_diffrn_reflns_theta_max 27.15
_diffrn_reflns_theta_min 1.53
_exptl_absorpt_coefficient_mu 0.535
_exptl_absorpt_correction_type none
_exptl_crystal_colour pale-yellow
_exptl_crystal_density_diffrn 1.384
_exptl_crystal_density_method 'not measured'
_exptl_crystal_description block
_exptl_crystal_F_000 994
_exptl_crystal_size_max 0.1
_exptl_crystal_size_mid 0.1
_exptl_crystal_size_min 0.1
_refine_diff_density_max 0.678
_refine_diff_density_min -0.638
_refine_diff_density_rms 0.095
_refine_ls_extinction_method none
_refine_ls_goodness_of_fit_ref 1.037
_refine_ls_hydrogen_treatment mixed
_refine_ls_matrix_type full
_refine_ls_number_parameters 286
_refine_ls_number_reflns 4888
_refine_ls_number_restraints 0
_refine_ls_restrained_S_all 1.037
_refine_ls_R_factor_all 0.1201
_refine_ls_R_factor_gt 0.0667
_refine_ls_shift/su_max 0.000
_refine_ls_shift/su_mean 0.000
_refine_ls_structure_factor_coef Fsqd
_refine_ls_weighting_details 'calc w=1/[\s^2^(Fo^2^)+(0.0910P)^2^+0.1750P] where P=(Fo^2^+2Fc^2^)/3'
_refine_ls_weighting_scheme calc
_refine_ls_wR_factor_gt 0.1866
_refine_ls_wR_factor_ref 0.2376
_reflns_number_gt 2941
_reflns_number_total 4888
_reflns_threshold_expression >2sigma(I)
_cod_data_source_file JSSC-2016-241-86.cif
_cod_data_source_block compound_3
_cod_depositor_comments
;
The following automatic conversions were performed:

data item '_symmetry_cell_setting' value 'Monoclinic' was changed to
'monoclinic' in accordance with the built-in table derived from the
CIF Core dictionary named 'cif_core.dic' version 2.4.5 last updated
on 2014-11-21.

Automatic conversion script
Id: cif_fix_values 8369 2020-08-20 11:38:08Z andrius 
;
_cod_original_cell_volume 2298(4)
_cod_original_sg_symbol_H-M P2(1)/n
_cod_database_code 1561406

loop_
_symmetry_equiv_pos_as_xyz
'x, y, z'
'-x+1/2, y+1/2, -z+1/2'
'-x, -y, -z'
'x-1/2, -y-1/2, z-1/2'

loop_
_atom_site_label
_atom_site_type_symbol
_atom_site_fract_x
_atom_site_fract_y
_atom_site_fract_z
_atom_site_U_iso_or_equiv
_atom_site_adp_type
_atom_site_occupancy
_atom_site_symmetry_multiplicity
_atom_site_calc_flag
_atom_site_refinement_flags
_atom_site_disorder_assembly
_atom_site_disorder_group
Co1 Co 1.0000 0.0000 0.0000 0.0364(3) Uani 1 2 d S . .
S1 S 0.16219(11) 0.45615(16) 0.11338(4) 0.0444(4) Uani 1 1 d . . .
N1 N 0.9520(4) 0.0245(5) 0.07728(12) 0.0397(9) Uani 1 1 d . . .
N2 N 0.7711(4) 0.2525(6) 0.23376(13) 0.0495(11) Uani 1 1 d . . .
N3 N 0.7658(4) 0.2453(6) 0.28697(13) 0.0501(11) Uani 1 1 d . . .
N4 N 0.8966(5) -0.0727(8) 0.45575(14) 0.0738(16) Uani 1 1 d . . .
C1 C 0.8511(5) 0.1138(7) 0.08397(16) 0.0510(13) Uani 1 1 d . . .
H1A H 0.8020 0.1528 0.0556 0.061 Uiso 1 1 calc R . .
C2 C 0.8165(4) 0.1509(7) 0.13123(15) 0.0494(13) Uani 1 1 d . . .
H2A H 0.7446 0.2097 0.1340 0.059 Uiso 1 1 calc R . .
C3 C 0.8916(4) 0.0986(6) 0.17432(14) 0.0354(10) Uani 1 1 d . . .
C4 C 0.9964(4) 0.0024(6) 0.16848(14) 0.0411(11) Uani 1 1 d . . .
H4A H 1.0469 -0.0380 0.1963 0.049 Uiso 1 1 calc R . .
C5 C 1.0226(4) -0.0308(6) 0.11900(15) 0.0422(11) Uani 1 1 d . . .
H5A H 1.0920 -0.0938 0.1149 0.051 Uiso 1 1 calc R . .
C6 C 0.8556(4) 0.1431(6) 0.22478(14) 0.0378(10) Uani 1 1 d . . .
C7 C 0.8479(4) 0.1344(7) 0.30490(14) 0.0410(11) Uani 1 1 d . . .
C8 C 0.8718(4) 0.0688(7) 0.35755(15) 0.0470(12) Uani 1 1 d . . .
C9 C 0.7956(5) 0.1204(9) 0.39372(17) 0.0669(17) Uani 1 1 d . . .
H9A H 0.7355 0.2024 0.3857 0.080 Uiso 1 1 calc R . .
C10 C 0.8119(7) 0.0463(10) 0.4417(2) 0.076(2) Uani 1 1 d . . .
H10A H 0.7613 0.0814 0.4650 0.092 Uiso 1 1 calc R . .
C11 C 0.9722(5) -0.1159(9) 0.42200(18) 0.0691(18) Uani 1 1 d . . .
H11A H 1.0338 -0.1940 0.4320 0.083 Uiso 1 1 calc R . .
C12 C 0.9646(5) -0.0516(8) 0.37289(17) 0.0569(15) Uani 1 1 d . . .
H12A H 1.0189 -0.0869 0.3510 0.068 Uiso 1 1 calc R . .
C13 C 0.1287(4) 0.4421(6) 0.17747(15) 0.0371(10) Uani 1 1 d . . .
C14 C 0.0351(4) 0.5415(6) 0.19296(17) 0.0455(12) Uani 1 1 d . . .
H14A H -0.0155 0.6046 0.1695 0.055 Uiso 1 1 calc R . .
C15 C 0.0172(4) 0.5458(8) 0.24470(17) 0.0523(13) Uani 1 1 d . . .
H15A H -0.0438 0.6148 0.2549 0.063 Uiso 1 1 calc R . .
C16 C 0.0905(4) 0.4471(7) 0.28091(16) 0.0450(12) Uani 1 1 d . . .
C17 C 0.1819(5) 0.3444(7) 0.26430(17) 0.0518(13) Uani 1 1 d . . .
H17A H 0.2294 0.2760 0.2874 0.062 Uiso 1 1 calc R . .
C18 C 0.2034(5) 0.3427(7) 0.21302(16) 0.0483(12) Uani 1 1 d . . .
H18A H 0.2661 0.2768 0.2029 0.058 Uiso 1 1 calc R . .
C19 C 0.0734(6) 0.4577(8) 0.33700(18) 0.0665(17) Uani 1 1 d . . .
H19A H 0.0075 0.5342 0.3412 0.100 Uiso 1 1 calc R . .
H19B H 0.1468 0.4995 0.3558 0.100 Uiso 1 1 calc R . .
H19C H 0.0551 0.3460 0.3490 0.100 Uiso 1 1 calc R . .
O1W O 1.0270(3) -0.2692(5) 0.00535(11) 0.0582(10) Uani 1 1 d . . .
H1WA H 1.0393 -0.3511 0.0262 0.087 Uiso 1 1 d R . .
H1WB H 1.0071 -0.3293 -0.0208 0.087 Uiso 1 1 d R . .
O1 O 0.9115(3) 0.0632(4) 0.26811(10) 0.0405(8) Uani 1 1 d . . .
O2 O 0.2285(3) 0.2985(5) 0.10329(12) 0.0589(10) Uani 1 1 d . . .
O2W O 1.1849(3) 0.0446(5) 0.02807(12) 0.0542(9) Uani 1 1 d . . .
H2WA H 1.2346 -0.0383 0.0279 0.081 Uiso 1 1 d R . .
H2WB H 1.1821 0.1404 0.0429 0.081 Uiso 1 1 d R . .
O3 O 0.0434(3) 0.4721(5) 0.08090(11) 0.0562(10) Uani 1 1 d . . .
O3W O 0.3593(3) 0.7898(6) 0.03983(13) 0.0766(12) Uani 1 1 d . . .
H3WA H 0.3720 0.7265 0.0152 0.115 Uiso 1 1 d R . .
H3WB H 0.3240 0.7500 0.0638 0.115 Uiso 1 1 d R . .
O4 O 0.2359(4) 0.6124(5) 0.11171(13) 0.0659(11) Uani 1 1 d . . .

loop_
_atom_site_aniso_label
_atom_site_aniso_U_11
_atom_site_aniso_U_22
_atom_site_aniso_U_33
_atom_site_aniso_U_23
_atom_site_aniso_U_13
_atom_site_aniso_U_12
Co1 0.0464(6) 0.0371(6) 0.0262(4) -0.0008(3) 0.0062(3) 0.0034(4)
S1 0.0528(8) 0.0448(8) 0.0347(6) -0.0024(4) 0.0024(5) -0.0005(6)
N1 0.045(2) 0.048(3) 0.0267(16) -0.0003(14) 0.0074(15) 0.0114(18)
N2 0.053(2) 0.059(3) 0.0382(19) -0.0013(16) 0.0121(17) 0.010(2)
N3 0.054(2) 0.061(3) 0.0374(19) -0.0068(17) 0.0136(18) 0.003(2)
N4 0.075(3) 0.116(5) 0.029(2) 0.004(2) 0.003(2) -0.024(3)
C1 0.056(3) 0.064(4) 0.034(2) 0.002(2) 0.008(2) 0.019(3)
C2 0.044(3) 0.066(4) 0.039(2) -0.001(2) 0.009(2) 0.018(2)
C3 0.036(2) 0.041(3) 0.0303(19) -0.0008(16) 0.0080(17) -0.002(2)
C4 0.041(3) 0.054(3) 0.0271(19) 0.0036(17) -0.0008(18) 0.008(2)
C5 0.047(3) 0.045(3) 0.036(2) 0.0059(17) 0.009(2) 0.011(2)
C6 0.042(3) 0.038(3) 0.034(2) 0.0022(17) 0.0093(18) -0.003(2)
C7 0.042(3) 0.051(3) 0.030(2) -0.0077(18) 0.0068(19) -0.006(2)
C8 0.044(3) 0.065(4) 0.033(2) -0.004(2) 0.005(2) -0.015(3)
C9 0.067(4) 0.092(5) 0.045(3) -0.011(3) 0.019(3) -0.005(3)
C10 0.091(5) 0.101(6) 0.041(3) -0.007(3) 0.024(3) -0.011(4)
C11 0.052(3) 0.109(6) 0.044(3) 0.019(3) -0.002(2) -0.005(3)
C12 0.052(3) 0.082(4) 0.038(2) 0.002(2) 0.009(2) -0.014(3)
C13 0.038(2) 0.033(3) 0.039(2) 0.0001(17) 0.0002(19) -0.004(2)
C14 0.043(3) 0.049(3) 0.044(2) 0.0112(19) 0.003(2) 0.007(2)
C15 0.040(3) 0.070(4) 0.048(3) -0.001(2) 0.008(2) 0.007(3)
C16 0.048(3) 0.047(3) 0.040(2) 0.0037(19) 0.002(2) -0.014(2)
C17 0.058(3) 0.048(4) 0.046(3) 0.012(2) -0.008(2) 0.000(3)
C18 0.054(3) 0.043(3) 0.046(2) 0.0036(19) -0.002(2) 0.010(2)
C19 0.085(4) 0.075(5) 0.042(3) 0.001(2) 0.015(3) -0.017(3)
O1W 0.101(3) 0.032(2) 0.0388(17) -0.0007(12) -0.0011(17) 0.0016(19)
O1 0.0407(18) 0.050(2) 0.0325(14) 0.0002(13) 0.0100(13) -0.0022(15)
O2 0.068(2) 0.055(2) 0.053(2) -0.0138(16) 0.0067(17) 0.0135(19)
O2W 0.056(2) 0.056(3) 0.0500(18) -0.0159(15) 0.0039(16) 0.0083(17)
O3 0.065(2) 0.059(3) 0.0402(17) 0.0012(14) -0.0088(16) 0.0052(18)
O3W 0.090(3) 0.091(3) 0.052(2) -0.0006(19) 0.022(2) 0.010(3)
O4 0.084(3) 0.056(3) 0.062(2) -0.0029(17) 0.0235(19) -0.023(2)

loop_
_atom_type_symbol
_atom_type_description
_atom_type_scat_dispersion_real
_atom_type_scat_dispersion_imag
_atom_type_scat_source
C C 0.0033 0.0016 'International Tables Vol C Tables 4.2.6.8 and 6.1.1.4'
H H 0.0000 0.0000 'International Tables Vol C Tables 4.2.6.8 and 6.1.1.4'
N N 0.0061 0.0033 'International Tables Vol C Tables 4.2.6.8 and 6.1.1.4'
O O 0.0106 0.0060 'International Tables Vol C Tables 4.2.6.8 and 6.1.1.4'
S S 0.1246 0.1234 'International Tables Vol C Tables 4.2.6.8 and 6.1.1.4'
Co Co 0.3494 0.9721 'International Tables Vol C Tables 4.2.6.8 and 6.1.1.4'

loop_
_geom_angle_atom_site_label_1
_geom_angle_atom_site_label_2
_geom_angle_atom_site_label_3
_geom_angle
_geom_angle_site_symmetry_1
_geom_angle_site_symmetry_3
O2W Co1 O2W 180.00(19) 3_755 .
O2W Co1 O1W 89.03(14) 3_755 .
O2W Co1 O1W 90.97(14) . .
O2W Co1 O1W 90.97(14) 3_755 3_755
O2W Co1 O1W 89.03(14) . 3_755
O1W Co1 O1W 180.0(3) . 3_755
O2W Co1 N1 89.11(14) 3_755 3_755
O2W Co1 N1 90.89(14) . 3_755
O1W Co1 N1 85.97(12) . 3_755
O1W Co1 N1 94.03(12) 3_755 3_755
O2W Co1 N1 90.89(14) 3_755 .
O2W Co1 N1 89.11(14) . .
O1W Co1 N1 94.03(12) . .
O1W Co1 N1 85.97(12) 3_755 .
N1 Co1 N1 180.0(3) 3_755 .
O4 S1 O2 113.4(3) . .
O4 S1 O3 111.5(2) . .
O2 S1 O3 112.7(2) . .
O4 S1 C13 104.9(2) . .
O2 S1 C13 106.7(2) . .
O3 S1 C13 107.0(2) . .
C1 N1 C5 117.4(4) . .
C1 N1 Co1 117.8(3) . .
C5 N1 Co1 124.4(3) . .
C6 N2 N3 105.8(4) . .
C7 N3 N2 106.3(3) . .
C10 N4 C11 117.1(5) . .
N1 C1 C2 123.4(4) . .
N1 C1 H1A 118.3 . .
C2 C1 H1A 118.3 . .
C3 C2 C1 119.1(4) . .
C3 C2 H2A 120.5 . .
C1 C2 H2A 120.5 . .
C2 C3 C4 118.7(3) . .
C2 C3 C6 118.7(4) . .
C4 C3 C6 122.6(4) . .
C3 C4 C5 117.9(4) . .
C3 C4 H4A 121.1 . .
C5 C4 H4A 121.1 . .
N1 C5 C4 123.4(4) . .
N1 C5 H5A 118.3 . .
C4 C5 H5A 118.3 . .
N2 C6 O1 113.2(3) . .
N2 C6 C3 126.3(4) . .
O1 C6 C3 120.5(4) . .
N3 C7 O1 113.2(4) . .
N3 C7 C8 127.7(4) . .
O1 C7 C8 118.9(4) . .
C12 C8 C9 117.5(4) . .
C12 C8 C7 122.8(4) . .
C9 C8 C7 119.7(5) . .
C10 C9 C8 119.2(6) . .
C10 C9 H9A 120.4 . .
C8 C9 H9A 120.4 . .
N4 C10 C9 123.6(5) . .
N4 C10 H10A 118.2 . .
C9 C10 H10A 118.2 . .
N4 C11 C12 124.7(6) . .
N4 C11 H11A 117.7 . .
C12 C11 H11A 117.7 . .
C11 C12 C8 118.0(5) . .
C11 C12 H12A 121.0 . .
C8 C12 H12A 121.0 . .
C14 C13 C18 120.0(4) . .
C14 C13 S1 119.6(3) . .
C18 C13 S1 120.2(3) . .
C13 C14 C15 119.8(4) . .
C13 C14 H14A 120.1 . .
C15 C14 H14A 120.1 . .
C16 C15 C14 121.2(4) . .
C16 C15 H15A 119.4 . .
C14 C15 H15A 119.4 . .
C17 C16 C15 118.0(4) . .
C17 C16 C19 121.2(5) . .
C15 C16 C19 120.7(5) . .
C16 C17 C18 121.4(4) . .
C16 C17 H17A 119.3 . .
C18 C17 H17A 119.3 . .
C13 C18 C17 119.5(4) . .
C13 C18 H18A 120.2 . .
C17 C18 H18A 120.2 . .
C16 C19 H19A 109.5 . .
C16 C19 H19B 109.5 . .
H19A C19 H19B 109.5 . .
C16 C19 H19C 109.5 . .
H19A C19 H19C 109.5 . .
H19B C19 H19C 109.5 . .
Co1 O1W H1WA 143.1 . .
Co1 O1W H1WB 118.1 . .
H1WA O1W H1WB 97.5 . .
C7 O1 C6 101.4(3) . .
Co1 O2W H2WA 118.0 . .
Co1 O2W H2WB 102.8 . .
H2WA O2W H2WB 137.2 . .
H3WA O3W H3WB 120.4 . .

loop_
_geom_bond_atom_site_label_1
_geom_bond_atom_site_label_2
_geom_bond_distance
_geom_bond_site_symmetry_2
Co1 O2W 2.122(4) 3_755
Co1 O2W 2.122(4) .
Co1 O1W 2.126(4) .
Co1 O1W 2.126(4) 3_755
Co1 N1 2.205(4) 3_755
Co1 N1 2.205(4) .
S1 O4 1.472(4) .
S1 O2 1.475(4) .
S1 O3 1.492(4) .
S1 C13 1.801(4) .
N1 C1 1.347(6) .
N1 C5 1.354(6) .
N2 C6 1.310(6) .
N2 N3 1.434(5) .
N3 C7 1.305(6) .
N4 C10 1.342(9) .
N4 C11 1.346(7) .
C1 C2 1.396(6) .
C1 H1A 0.9300 .
C2 C3 1.399(6) .
C2 H2A 0.9300 .
C3 C4 1.407(6) .
C3 C6 1.495(5) .
C4 C5 1.414(6) .
C4 H4A 0.9300 .
C5 H5A 0.9300 .
C6 O1 1.395(5) .
C7 O1 1.394(5) .
C7 C8 1.493(6) .
C8 C12 1.416(8) .
C8 C9 1.417(6) .
C9 C10 1.399(8) .
C9 H9A 0.9300 .
C10 H10A 0.9300 .
C11 C12 1.400(7) .
C11 H11A 0.9300 .
C12 H12A 0.9300 .
C13 C14 1.398(6) .
C13 C18 1.415(6) .
C14 C15 1.423(6) .
C14 H14A 0.9300 .
C15 C16 1.416(7) .
C15 H15A 0.9300 .
C16 C17 1.405(7) .
C16 C19 1.538(6) .
C17 C18 1.421(6) .
C17 H17A 0.9300 .
C18 H18A 0.9300 .
C19 H19A 0.9600 .
C19 H19B 0.9600 .
C19 H19C 0.9600 .
O1W H1WA 0.8500 .
O1W H1WB 0.8501 .
O2W H2WA 0.8500 .
O2W H2WB 0.8499 .
O3W H3WA 0.8500 .
O3W H3WB 0.8499 .
